data_4506913
loop_
_publ_author_name
'Xu, Lin-Lin'
'Chen, Jia-Mei'
'Yan, Yan'
'Lu, Tong-Bu'

_publ_section_title
;
 Improving the Solubility of 6-Mercaptopurine via Cocrystals and Salts
;
_journal_issue 12
_journal_name_full 'Crystal Growth &amp; Design'
_journal_page_first 6004
_journal_paper_doi 10.1021/cg3010745
_journal_volume 12
_journal_year 2012
_chemical_formula_sum 'C9 H14 N6 S'
_chemical_formula_weight 238.32
_chemical_name_systematic
; 
 ? 
;
_space_group_IT_number 61
_symmetry_cell_setting orthorhombic
_symmetry_space_group_name_Hall '-P 2ac 2ab'
_symmetry_space_group_name_H-M 'P b c a'
_atom_sites_solution_hydrogens geom
_atom_sites_solution_primary direct
_atom_sites_solution_secondary difmap
_audit_creation_method SHELXL-97
_cell_angle_alpha 90.00
_cell_angle_beta 90.00
_cell_angle_gamma 90.00
_cell_formula_units_Z 8
_cell_length_a 11.0569(3)
_cell_length_b 13.1725(3)
_cell_length_c 15.5061(4)
_cell_measurement_reflns_used 2453
_cell_measurement_temperature 130(2)
_cell_measurement_theta_max 65.6860
_cell_measurement_theta_min 2.8474
_cell_volume 2258.42(10)
_computing_cell_refinement
;
CrysAlisPro, Agilent Technologies,
Version 1.171.34.49 (release 20-01-2011 CrysAlis171 .NET)
(compiled Jan 20 2011,15:58:25)
;
_computing_data_collection
;
CrysAlisPro, Agilent Technologies,
Version 1.171.34.49 (release 20-01-2011 CrysAlis171 .NET)
(compiled Jan 20 2011,15:58:25)
;
_computing_data_reduction
;
CrysAlisPro, Agilent Technologies,
Version 1.171.34.49 (release 20-01-2011 CrysAlis171 .NET)
(compiled Jan 20 2011,15:58:25)
;
_computing_structure_refinement 'SHELXL-97 (Sheldrick, 1997)'
_computing_structure_solution 'SHELXS-97 (Sheldrick, 1990)'
_diffrn_ambient_temperature 130(2)
_diffrn_detector_area_resol_mean 8.2417
_diffrn_measured_fraction_theta_full 0.972
_diffrn_measured_fraction_theta_max 0.973
_diffrn_measurement_device_type 'Xcalibur, Onyx, Nova'
_diffrn_measurement_method '\w scans'
_diffrn_radiation_monochromator graphite
_diffrn_radiation_source 'fine-focus sealed tube'
_diffrn_radiation_type CuK\a
_diffrn_radiation_wavelength 1.54178
_diffrn_reflns_av_R_equivalents 0.0199
_diffrn_reflns_av_sigmaI/netI 0.0219
_diffrn_reflns_limit_h_max 12
_diffrn_reflns_limit_h_min -11
_diffrn_reflns_limit_k_max 13
_diffrn_reflns_limit_k_min -15
_diffrn_reflns_limit_l_max 18
_diffrn_reflns_limit_l_min -17
_diffrn_reflns_number 4941
_diffrn_reflns_theta_full 65.79
_diffrn_reflns_theta_max 65.79
_diffrn_reflns_theta_min 5.95
_exptl_absorpt_coefficient_mu 2.418
_exptl_absorpt_correction_T_max 0.5307
_exptl_absorpt_correction_T_min 0.5307
_exptl_absorpt_correction_type multi-scan
_exptl_absorpt_process_details
;
CrysAlisPro, Agilent Technologies,
Version 1.171.34.49 (release 20-01-2011 CrysAlis171 .NET)
(compiled Jan 20 2011,15:58:25)
Empirical absorption correction using spherical harmonics,
 implemented in SCALE3 ABSPACK scaling algorithm.
;
_exptl_crystal_colour colourless
_exptl_crystal_density_diffrn 1.402
_exptl_crystal_density_method 'not measured'
_exptl_crystal_description rod
_exptl_crystal_F_000 1008
_exptl_crystal_size_max 0.30
_exptl_crystal_size_mid 0.30
_exptl_crystal_size_min 0.30
_refine_diff_density_max 0.228
_refine_diff_density_min -0.233
_refine_diff_density_rms 0.041
_refine_ls_extinction_method none
_refine_ls_goodness_of_fit_ref 1.048
_refine_ls_hydrogen_treatment mixed
_refine_ls_matrix_type full
_refine_ls_number_parameters 161
_refine_ls_number_reflns 1903
_refine_ls_number_restraints 1
_refine_ls_restrained_S_all 1.051
_refine_ls_R_factor_all 0.0399
_refine_ls_R_factor_gt 0.0330
_refine_ls_shift/su_max 0.000
_refine_ls_shift/su_mean 0.000
_refine_ls_structure_factor_coef Fsqd
_refine_ls_weighting_details 'calc w=1/[\s^2^(Fo^2^)+(0.0489P)^2^+0.8333P] where P=(Fo^2^+2Fc^2^)/3'
_refine_ls_weighting_scheme calc
_refine_ls_wR_factor_gt 0.0855
_refine_ls_wR_factor_ref 0.0907
_reflns_number_gt 1655
_reflns_number_total 1903
_reflns_threshold_expression >2sigma(I)
_cod_data_source_file cg3010745_si_004.cif
_cod_data_source_block xll5
_cod_depositor_comments
;
The following automatic conversions were performed:

'_symmetry_cell_setting' value 'Orthorhombic' changed to
'orthorhombic' according to
/home/saulius/struct/CIF-dictionaries/cif_core.dic dictionary named
'cif_core.dic' version 2.4.2 from 2011-04-26.

Automatic conversion script
Id: cif_fix_values 1891 2012-01-12 08:04:46Z andrius 
;
_cod_original_sg_symbol_H-M 'Pbca '
_cod_database_code 4506913

loop_
_symmetry_equiv_pos_as_xyz
'x, y, z'
'-x+1/2, -y, z+1/2'
'-x, y+1/2, -z+1/2'
'x+1/2, -y+1/2, -z'
'-x, -y, -z'
'x-1/2, y, -z-1/2'
'x, -y-1/2, z-1/2'
'-x-1/2, y-1/2, z'

loop_
_atom_site_label
_atom_site_type_symbol
_atom_site_fract_x
_atom_site_fract_y
_atom_site_fract_z
_atom_site_U_iso_or_equiv
_atom_site_adp_type
_atom_site_occupancy
_atom_site_symmetry_multiplicity
_atom_site_calc_flag
_atom_site_refinement_flags
C1 C 0.05114(16) 0.73500(14) 0.49426(12) 0.0281(4) Uani 1 1 d U
C2 C -0.09484(17) 0.64152(16) 0.58015(13) 0.0347(5) Uani 1 1 d .
H2 H -0.1759 0.6400 0.6005 0.042 Uiso 1 1 calc R
C3 C 0.08892(16) 0.57591(14) 0.56938(11) 0.0271(4) Uani 1 1 d .
C4 C 0.27244(17) 0.55192(14) 0.53761(12) 0.0313(4) Uani 1 1 d .
H4 H 0.3500 0.5209 0.5352 0.038 Uiso 1 1 calc R
C5 C 0.12973(16) 0.65604(14) 0.51667(11) 0.0275(4) Uani 1 1 d .
C6 C 0.16697(17) 0.26824(14) 0.70252(12) 0.0331(4) Uani 1 1 d .
H6C H 0.1491 0.2319 0.6481 0.040 Uiso 1 1 calc R
H6D H 0.1389 0.2257 0.7512 0.040 Uiso 1 1 calc R
C7 C 0.30244(17) 0.28658(15) 0.71016(12) 0.0341(5) Uani 1 1 d .
H7A H 0.3442 0.2202 0.7129 0.041 Uiso 1 1 calc R
H7B H 0.3308 0.3219 0.6576 0.041 Uiso 1 1 calc R
C8 C 0.26762(17) 0.44172(15) 0.78973(13) 0.0329(4) Uani 1 1 d .
H8A H 0.2943 0.4868 0.7423 0.039 Uiso 1 1 calc R
H8B H 0.2860 0.4763 0.8449 0.039 Uiso 1 1 calc R
C9 C 0.13175(17) 0.42639(16) 0.78295(12) 0.0339(4) Uani 1 1 d .
H9A H 0.1021 0.3892 0.8343 0.041 Uiso 1 1 calc R
H9B H 0.0907 0.4931 0.7810 0.041 Uiso 1 1 calc R
N1 N -0.06318(14) 0.72038(12) 0.53026(10) 0.0296(4) Uani 1 1 d .
N2 N -0.02440(14) 0.56645(12) 0.60341(10) 0.0333(4) Uani 1 1 d .
N3 N 0.18019(14) 0.50974(12) 0.58203(10) 0.0302(4) Uani 1 1 d .
N4 N 0.24927(13) 0.63960(12) 0.49703(10) 0.0304(4) Uani 1 1 d .
N5 N 0.10271(15) 0.36771(13) 0.70353(10) 0.0294(4) Uani 1 1 d .
N6 N 0.33677(14) 0.34666(13) 0.78563(11) 0.0304(4) Uani 1 1 d .
S1 S 0.07987(4) 0.83735(4) 0.43203(3) 0.03381(17) Uani 1 1 d U
H6A H 0.323(2) 0.3147(16) 0.8310(15) 0.039(6) Uiso 1 1 d .
H5B H 0.030(2) 0.3584(15) 0.6999(13) 0.031(6) Uiso 1 1 d .
H5A H 0.128(2) 0.4097(17) 0.6573(15) 0.045(6) Uiso 1 1 d .
H1 H -0.120(2) 0.7691(18) 0.5217(14) 0.048(7) Uiso 1 1 d .

loop_
_atom_site_aniso_label
_atom_site_aniso_U_11
_atom_site_aniso_U_22
_atom_site_aniso_U_33
_atom_site_aniso_U_23
_atom_site_aniso_U_13
_atom_site_aniso_U_12
C1 0.0265(9) 0.0286(9) 0.0291(9) -0.0034(7) -0.0036(7) -0.0036(8)
C2 0.0248(10) 0.0424(12) 0.0370(10) -0.0011(9) 0.0010(8) 0.0014(9)
C3 0.0285(9) 0.0273(10) 0.0253(9) -0.0006(8) -0.0023(7) -0.0033(8)
C4 0.0245(9) 0.0315(10) 0.0378(10) -0.0002(8) -0.0004(8) 0.0003(8)
C5 0.0248(9) 0.0298(10) 0.0279(9) -0.0038(8) -0.0019(7) -0.0019(8)
C6 0.0361(10) 0.0291(10) 0.0342(10) -0.0005(8) -0.0071(8) -0.0022(8)
C7 0.0313(10) 0.0348(11) 0.0364(10) -0.0036(9) -0.0020(8) 0.0058(9)
C8 0.0304(10) 0.0321(10) 0.0361(10) -0.0038(8) -0.0053(8) -0.0006(8)
C9 0.0300(10) 0.0370(11) 0.0348(10) -0.0052(9) -0.0006(8) 0.0024(9)
N1 0.0228(8) 0.0306(9) 0.0354(9) -0.0028(7) -0.0011(7) 0.0033(7)
N2 0.0268(8) 0.0364(9) 0.0367(9) 0.0027(7) 0.0005(7) 0.0010(7)
N3 0.0266(8) 0.0308(8) 0.0331(8) 0.0020(7) -0.0010(6) -0.0011(7)
N4 0.0215(8) 0.0328(8) 0.0370(8) -0.0002(7) 0.0018(6) -0.0020(6)
N5 0.0221(9) 0.0332(9) 0.0330(9) 0.0046(7) -0.0038(7) -0.0027(7)
N6 0.0255(8) 0.0348(9) 0.0308(8) 0.0014(7) -0.0038(7) 0.0003(7)
S1 0.0282(3) 0.0281(3) 0.0452(3) 0.0054(2) -0.0003(2) -0.00159(19)

loop_
_atom_type_symbol
_atom_type_description
_atom_type_scat_dispersion_real
_atom_type_scat_dispersion_imag
_atom_type_scat_source
C C 0.0181 0.0091 'International Tables Vol C Tables 4.2.6.8 and 6.1.1.4'
H H 0.0000 0.0000 'International Tables Vol C Tables 4.2.6.8 and 6.1.1.4'
N N 0.0311 0.0180 'International Tables Vol C Tables 4.2.6.8 and 6.1.1.4'
S S 0.3331 0.5567 'International Tables Vol C Tables 4.2.6.8 and 6.1.1.4'

loop_
_geom_angle_atom_site_label_1
_geom_angle_atom_site_label_2
_geom_angle_atom_site_label_3
_geom_angle
N1 C1 C5 111.15(16)
N1 C1 S1 120.63(14)
C5 C1 S1 128.22(14)
N2 C2 N1 126.04(18)
N2 C2 H2 117.0
N1 C2 H2 117.0
N3 C3 N2 124.88(16)
N3 C3 C5 109.21(15)
N2 C3 C5 125.91(17)
N4 C4 N3 116.73(17)
N4 C4 H4 121.6
N3 C4 H4 121.6
N4 C5 C1 131.28(17)
N4 C5 C3 108.58(16)
C1 C5 C3 120.13(17)
N5 C6 C7 109.19(16)
N5 C6 H6C 109.8
C7 C6 H6C 109.8
N5 C6 H6D 109.8
C7 C6 H6D 109.8
H6C C6 H6D 108.3
N6 C7 C6 113.80(16)
N6 C7 H7A 108.8
C6 C7 H7A 108.8
N6 C7 H7B 108.8
C6 C7 H7B 108.8
H7A C7 H7B 107.7
N6 C8 C9 113.48(16)
N6 C8 H8A 108.9
C9 C8 H8A 108.9
N6 C8 H8B 108.9
C9 C8 H8B 108.9
H8A C8 H8B 107.7
N5 C9 C8 109.84(16)
N5 C9 H9A 109.7
C8 C9 H9A 109.7
N5 C9 H9B 109.7
C8 C9 H9B 109.7
H9A C9 H9B 108.2
C2 N1 C1 125.03(17)
C2 N1 H1 116.8(15)
C1 N1 H1 118.1(15)
C2 N2 C3 111.74(16)
C3 N3 C4 103.02(15)
C4 N4 C5 102.46(15)
C9 N5 C6 111.24(15)
C9 N5 H5B 110.4(15)
C6 N5 H5B 109.7(15)
C9 N5 H5A 105.0(13)
C6 N5 H5A 111.3(13)
H5B N5 H5A 109(2)
C7 N6 C8 111.15(15)
C7 N6 H6A 110.9(15)
C8 N6 H6A 107.6(15)

loop_
_geom_bond_atom_site_label_1
_geom_bond_atom_site_label_2
_geom_bond_distance
C1 N1 1.395(2)
C1 C5 1.399(3)
C1 S1 1.6882(19)
C2 N2 1.309(3)
C2 N1 1.342(3)
C2 H2 0.9500
C3 N3 1.348(2)
C3 N2 1.365(2)
C3 C5 1.409(3)
C4 N4 1.340(2)
C4 N3 1.350(2)
C4 H4 0.9500
C5 N4 1.374(2)
C6 N5 1.491(2)
C6 C7 1.522(3)
C6 H6C 0.9900
C6 H6D 0.9900
C7 N6 1.463(2)
C7 H7A 0.9900
C7 H7B 0.9900
C8 N6 1.469(2)
C8 C9 1.519(3)
C8 H8A 0.9900
C8 H8B 0.9900
C9 N5 1.489(2)
C9 H9A 0.9900
C9 H9B 0.9900
N1 H1 0.91(2)
N5 H5B 0.81(2)
N5 H5A 0.95(2)
N6 H6A 0.83(2)

loop_
_geom_hbond_atom_site_label_D
_geom_hbond_atom_site_label_H
_geom_hbond_atom_site_label_A
_geom_hbond_distance_DH
_geom_hbond_distance_HA
_geom_hbond_distance_DA
_geom_hbond_angle_DHA
_geom_hbond_site_symmetry_A
N5 H5B N6 0.81(2) 2.16(2) 2.958(2) 169(2) 6_557
N5 H5A N3 0.95(2) 1.85(2) 2.790(2) 170(2) .
N1 H1 N4 0.91(2) 1.90(2) 2.807(2) 174(2) 4_466
